data_1527872
loop_
_publ_author_name
'Niinisto, L.'
'Toivonen, J.'
'Valkonen, J.'

_publ_section_title
;
 Uranyl(VI) Compounds. II. The Crystal Structure of Potassium Uranyl
 Sulfate Dihydrate K2 U O2 (S O4)2 (H2 O)2
;
_journal_name_full 'Acta Chemica Scandinavica, Series A: (28,1974-)'
_journal_page_first 621
_journal_page_last 624
_journal_volume 33
_journal_year 1979
_chemical_formula_sum 'H4 K2 O12 S2 U'
_chemical_name_systematic 'K2 U O2 (S O4)2 (H2 O)2'
_space_group_IT_number 62
_symmetry_space_group_name_Hall '-P 2ac 2n'
_symmetry_space_group_name_H-M 'P n m a'
_cell_angle_alpha 90
_cell_angle_beta 90
_cell_angle_gamma 90
_cell_formula_units_Z 4
_cell_length_a 13.806
_cell_length_b 11.577
_cell_length_c 7.292
_cell_volume 1165.495
_citation_journal_id_ASTM ACAPCT
_cod_data_source_file Niinisto_ACAPCT_1979_842.cif
_cod_data_source_block H4K2O12S2U1
_cod_original_formula_sum 'H4 K2 O12 S2 U1'
_cod_database_code 1527872

loop_
_symmetry_equiv_pos_as_xyz
x,y,z
-x+1/2,-y,z+1/2
x+1/2,-y+1/2,-z+1/2
-x,y+1/2,-z
-x,-y,-z
x-1/2,y,-z-1/2
-x-1/2,y-1/2,z-1/2
x,-y-1/2,z

loop_
_atom_site_label
_atom_site_type_symbol
_atom_site_fract_x
_atom_site_fract_y
_atom_site_fract_z
_atom_site_occupancy
_atom_site_U_iso_or_equiv
O4 O-2 0.7405 0.3746 0.3278 1 0.0
O6 O-2 0.6288 0.4293 0.0875 1 0.0
O8 O-2 0.4334 0.25 0.3956 1 0.0
O2 O-2 0.8702 0.25 0.57 1 0.0
K1 K+1 0.4298 0.4624 0.238 1 0.0
O5 O-2 0.6053 0.5109 0.3926 1 0.0
U1 U+6 0.7446 0.25 0.5857 1 0.0
S1 S+6 0.6761 0.4701 0.2563 1 0.0
O3 O-2 0.7512 0.4357 0.7095 1 0.0
O7 O-2 0.7369 0.25 0.9305 1 0.0
O1 O-2 0.6173 0.25 0.6057 1 0.0

_database_code_amcsd 0020637
